data_2221695
loop_
_publ_author_name
'Tomura, Masaaki'
'Yamashita, Yoshiro'

_publ_section_title
;5-(1,3-Dithiolo[4,5-<i>d</i>][1,3]dithiol-2-ylidene)-1,3-dithiolo[4,5-<i>c</i>][1,2,5]thiadiazole:
 an unsymmetrical tetrathiafulvalene with fused 1,2,5-thiadiazole and
 1,3-dithiole rings
;
_journal_coeditor_code HB2951
_journal_issue 5
_journal_name_full 'Acta Crystallographica Section E'
_journal_page_first o1082
_journal_paper_doi 10.1107/S1600536809014184
_journal_volume 65
_journal_year 2009
_chemical_formula_iupac 'C7 H2 N2 S7'
_chemical_formula_moiety 'C7 H2 N2 S7'
_chemical_formula_sum 'C7 H2 N2 S7'
_chemical_formula_weight 338.60
_chemical_name_common
;
4,5-Methylenedithio[1,2,5]thiadiazolotetrathiafulvalene
;
_chemical_name_systematic
;
5-(1,3-Dithiolo[4,5-<i>d</i>][1,3]dithiol-2-ylidene)-1,3-
dithiolo[4,5-<i>c</i>][1,2,5]thiadiazole
;
_space_group_IT_number 15
_symmetry_cell_setting monoclinic
_symmetry_space_group_name_Hall '-C 2yc'
_symmetry_space_group_name_H-M 'C 1 2/c 1'
_atom_sites_solution_hydrogens geom
_atom_sites_solution_primary direct
_atom_sites_solution_secondary difmap
_cell_angle_alpha 90.00
_cell_angle_beta 113.020(15)
_cell_angle_gamma 90.00
_cell_formula_units_Z 4
_cell_length_a 27.42(3)
_cell_length_b 4.051(3)
_cell_length_c 11.047(10)
_cell_measurement_reflns_used 1272
_cell_measurement_temperature 291.0(10)
_cell_measurement_theta_max 30.3296
_cell_measurement_theta_min 2.0028
_cell_volume 1129.4(18)
_computing_cell_refinement 'CrystalClear (Rigaku/MSC, 2006)'
_computing_data_collection 'CrystalClear (Rigaku/MSC, 2006)'
_computing_data_reduction 'TEXSAN (Rigaku, 2004)'
_computing_molecular_graphics 'PLATON (Spek, 2009)'
_computing_publication_material 'SHELXL97 (Sheldrick, 2008)'
_computing_structure_refinement 'SHELXL97 (Sheldrick, 2008)'
_computing_structure_solution 'SHELXS97 (Sheldrick, 2008)'
_diffrn_ambient_temperature 291.0(10)
_diffrn_detector_area_resol_mean 14.63
_diffrn_measured_fraction_theta_full 0.913
_diffrn_measured_fraction_theta_max 0.913
_diffrn_measurement_device_type 'Rigaku/MSC Mercury CCD'
_diffrn_measurement_method '\f and \w'
_diffrn_radiation_monochromator Confocal
_diffrn_radiation_source 'Rotating Anode'
_diffrn_radiation_type MoK\a
_diffrn_radiation_wavelength 0.71070
_diffrn_reflns_av_R_equivalents 0.1758
_diffrn_reflns_av_sigmaI/netI 0.1149
_diffrn_reflns_limit_h_max 35
_diffrn_reflns_limit_h_min -39
_diffrn_reflns_limit_k_max 5
_diffrn_reflns_limit_k_min -5
_diffrn_reflns_limit_l_max 15
_diffrn_reflns_limit_l_min -15
_diffrn_reflns_number 4788
_diffrn_reflns_theta_full 31.00
_diffrn_reflns_theta_max 31.00
_diffrn_reflns_theta_min 3.23
_exptl_absorpt_coefficient_mu 1.362
_exptl_absorpt_correction_type none
_exptl_crystal_colour Green--brown
_exptl_crystal_density_diffrn 1.991
_exptl_crystal_density_method 'not measured'
_exptl_crystal_description Platelet
_exptl_crystal_F_000 680
_exptl_crystal_size_max 0.10
_exptl_crystal_size_mid 0.05
_exptl_crystal_size_min 0.01
_refine_diff_density_max 0.417
_refine_diff_density_min -0.405
_refine_ls_extinction_coef 0.0064(8)
_refine_ls_extinction_expression Fc^*^=kFc[1+0.001xFc^2^\l^3^/sin(2\q)]^-1/4^
_refine_ls_extinction_method 'SHELXL97 (Sheldrick, 2008)'
_refine_ls_goodness_of_fit_ref 0.835
_refine_ls_hydrogen_treatment constr
_refine_ls_matrix_type full
_refine_ls_number_parameters 146
_refine_ls_number_reflns 1639
_refine_ls_number_restraints 37
_refine_ls_restrained_S_all 0.833
_refine_ls_R_factor_all 0.1088
_refine_ls_R_factor_gt 0.0516
_refine_ls_shift/su_max 0.135
_refine_ls_shift/su_mean 0.018
_refine_ls_structure_factor_coef Fsqd
_refine_ls_weighting_details 'calc w=1/[\s^2^(Fo^2^)+(0.0051P)^2^] where P=(Fo^2^+2Fc^2^)/3'
_refine_ls_weighting_scheme calc
_refine_ls_wR_factor_gt 0.0993
_refine_ls_wR_factor_ref 0.1305
_reflns_number_gt 737
_reflns_number_total 1639
_reflns_threshold_expression I>2\s(I)
_cod_data_source_file hb2951.cif
_cod_data_source_block I
_cod_original_sg_symbol_H-M 'C 2/c'
_cod_database_code 2221695

loop_
_symmetry_equiv_pos_as_xyz
'x, y, z'
'-x, y, -z+1/2'
'x+1/2, y+1/2, z'
'-x+1/2, y+1/2, -z+1/2'
'-x, -y, -z'
'x, -y, z-1/2'
'-x+1/2, -y+1/2, -z'
'x+1/2, -y+1/2, z-1/2'

loop_
_atom_site_type_symbol
_atom_site_label
_atom_site_fract_x
_atom_site_fract_y
_atom_site_fract_z
_atom_site_U_iso_or_equiv
_atom_site_adp_type
_atom_site_calc_flag
_atom_site_refinement_flags
_atom_site_occupancy
_atom_site_disorder_assembly
_atom_site_disorder_group
S S1 0.3251(4) 0.093(4) 0.1411(15) 0.045(2) Uani d PU 0.50 A -1
S S2 0.2922(4) 0.410(3) -0.1189(10) 0.0329(12) Uani d PU 0.50 A -1
S S3 0.4100(3) 0.388(3) -0.0802(9) 0.0541(13) Uani d PD 0.50 A -1
S S4 0.4378(2) 0.0369(16) 0.1767(6) 0.0487(12) Uani d PD 0.50 A -1
C C1 0.2792(6) 0.222(4) 0.0102(19) 0.026(2) Uani d PU 0.50 A -1
C C2 0.3615(8) 0.325(7) -0.018(2) 0.045(5) Uani d PD 0.50 A -1
C C3 0.3735(8) 0.185(13) 0.091(4) 0.037(5) Uani d PDU 0.50 A -1
C C4 0.4602(7) 0.284(6) 0.0755(16) 0.114(12) Uani d PD 0.50 A -1
H H4A 0.4752 0.4862 0.1222 0.137 Uiso calc PR 0.50 A -1
H H4B 0.4883 0.1668 0.0609 0.137 Uiso calc PR 0.50 A -1
S S5 0.1724(4) 0.394(4) -0.1612(15) 0.0391(17) Uani d PU 0.50 A -1
S S6 0.2003(4) 0.029(3) 0.0999(10) 0.0320(11) Uani d PU 0.50 A -1
S S7 0.04227(19) 0.2329(14) -0.0516(6) 0.0621(12) Uani d PD 0.50 A -1
C C5 0.2283(7) 0.206(4) -0.0082(19) 0.028(3) Uani d PU 0.50 A -1
C C6 0.1193(8) 0.320(12) -0.102(4) 0.042(5) Uani d PD 0.50 A -1
C C7 0.1363(6) 0.153(7) 0.031(2) 0.039(5) Uani d PD 0.50 A -1
N N1 0.0679(7) 0.362(5) -0.1582(19) 0.052(5) Uani d PD 0.50 A -1
N N2 0.0974(7) 0.090(9) 0.067(2) 0.054(6) Uani d PD 0.50 A -1

loop_
_atom_site_aniso_label
_atom_site_aniso_U_11
_atom_site_aniso_U_22
_atom_site_aniso_U_33
_atom_site_aniso_U_12
_atom_site_aniso_U_13
_atom_site_aniso_U_23
S1 0.054(3) 0.058(3) 0.021(4) 0.000(2) 0.013(2) 0.002(3)
S2 0.025(3) 0.045(4) 0.021(3) -0.0144(17) 0.0004(19) -0.0080(17)
S3 0.038(2) 0.090(3) 0.0441(17) -0.002(2) 0.0270(17) 0.005(2)
S4 0.0308(14) 0.068(3) 0.0469(17) 0.0016(18) 0.0152(12) 0.004(2)
C1 0.027(4) 0.023(6) 0.030(4) 0.015(4) 0.014(3) -0.006(4)
C2 0.045(9) 0.064(12) 0.041(8) -0.021(7) 0.034(7) -0.012(7)
C3 0.012(4) 0.061(13) 0.030(7) 0.013(5) -0.002(4) 0.005(8)
C4 0.038(10) 0.18(3) 0.113(18) 0.006(13) 0.012(9) 0.035(17)
S5 0.0292(19) 0.070(4) 0.017(3) 0.0054(19) 0.0081(15) 0.005(2)
S6 0.025(3) 0.044(4) 0.020(3) -0.0109(18) 0.002(2) -0.0072(17)
S7 0.040(2) 0.084(3) 0.0738(19) 0.008(2) 0.0353(16) 0.020(2)
C5 0.031(5) 0.026(7) 0.027(4) 0.020(4) 0.012(4) 0.008(4)
C6 0.047(11) 0.054(15) 0.028(11) -0.008(11) 0.020(10) -0.002(8)
C7 0.024(7) 0.055(10) 0.027(6) 0.017(7) -0.002(5) 0.017(6)
N1 0.034(6) 0.070(12) 0.060(9) 0.007(6) 0.029(6) 0.013(6)
N2 0.022(5) 0.105(11) 0.042(8) 0.001(6) 0.019(4) -0.002(7)

loop_
_atom_type_symbol
_atom_type_description
_atom_type_scat_dispersion_real
_atom_type_scat_dispersion_imag
_atom_type_scat_source
C C 0.0033 0.0016 'International Tables Vol C Tables 4.2.6.8 and 6.1.1.4'
H H 0.0000 0.0000 'International Tables Vol C Tables 4.2.6.8 and 6.1.1.4'
N N 0.0061 0.0033 'International Tables Vol C Tables 4.2.6.8 and 6.1.1.4'
S S 0.1246 0.1234 'International Tables Vol C Tables 4.2.6.8 and 6.1.1.4'

loop_
_geom_angle_atom_site_label_1
_geom_angle_atom_site_label_2
_geom_angle_atom_site_label_3
_geom_angle_site_symmetry_1
_geom_angle_site_symmetry_3
_geom_angle
_geom_angle_publ_flag
C3 S1 C1 . . 94.3(15) ?
C1 S2 C2 . . 85.1(9) ?
C2 S3 C4 . . 90.2(10) ?
C3 S4 C4 . . 89.5(16) ?
C5 C1 S1 . . 122.1(10) ?
C5 C1 S2 . . 115.3(7) ?
S1 C1 S2 . . 122.5(12) ?
C3 C2 S3 . . 120(2) ?
C3 C2 S2 . . 119.6(16) ?
S3 C2 S2 . . 120.2(13) ?
C2 C3 S1 . . 118.4(13) ?
C2 C3 S4 . . 120(3) ?
S1 C3 S4 . . 121(2) ?
S3 C4 S4 . . 114.4(11) ?
S3 C4 H4A . . 108.6 ?
S4 C4 H4A . . 108.6 ?
S3 C4 H4B . . 108.7 ?
S4 C4 H4B . . 108.7 ?
H4A C4 H4B . . 107.6 ?
C5 S5 C6 . . 95.4(12) ?
C7 S6 C5 . . 102.7(10) ?
N2 S7 N1 . . 99.2(9) ?
C1 C5 S6 . . 127.7(7) ?
C1 C5 S5 . . 122.6(8) ?
S6 C5 S5 . . 109.7(10) ?
N1 C6 C7 . . 112(3) ?
N1 C6 S5 . . 132(3) ?
C7 C6 S5 . . 115.5(11) ?
N2 C7 C6 . . 114.0(17) ?
N2 C7 S6 . . 129.3(15) ?
C6 C7 S6 . . 116.1(13) ?
C6 N1 S7 . . 107(2) ?
C7 N2 S7 . . 107.0(13) ?

loop_
_geom_bond_atom_site_label_1
_geom_bond_atom_site_label_2
_geom_bond_site_symmetry_2
_geom_bond_distance
_geom_bond_publ_flag
S1 C3 . 1.67(4) ?
S1 C1 . 1.59(2) ?
S2 C1 . 1.77(3) ?
S2 C2 . 1.82(2) ?
S3 C2 . 1.739(12) ?
S3 C4 . 1.784(13) ?
S4 C3 . 1.749(13) ?
S4 C4 . 1.779(13) ?
C1 C5 . 1.331(8) ?
C2 C3 . 1.25(4) ?
C4 H4A . 0.9700 ?
C4 H4B . 0.9700 ?
S5 C5 . 1.94(2) ?
S5 C6 . 1.84(3) ?
S6 C7 . 1.694(18) ?
S6 C5 . 1.80(3) ?
S7 N2 . 1.669(15) ?
S7 N1 . 1.674(13) ?
C6 N1 . 1.311(14) ?
C6 C7 . 1.52(4) ?
C7 N2 . 1.300(14) ?

loop_
_geom_contact_atom_site_label_1
_geom_contact_atom_site_label_2
_geom_contact_distance
_geom_contact_site_symmetry_1
_geom_contact_site_symmetry_2
_geom_contact_publ_flag
S3 S4 3.517(13) . 6 ?
S5 S6 3.47(2) . 6 ?
S7 S7 3.507(8) . 5 ?

loop_
_geom_torsion_atom_site_label_1
_geom_torsion_atom_site_label_2
_geom_torsion_atom_site_label_3
_geom_torsion_atom_site_label_4
_geom_torsion_site_symmetry_1
_geom_torsion_site_symmetry_2
_geom_torsion_site_symmetry_3
_geom_torsion_site_symmetry_4
_geom_torsion
_geom_torsion_publ_flag
C3 S1 C1 C5 . . . . 179(2) ?
C3 S1 C1 S2 . . . . -3(3) ?
C2 S2 C1 C5 . . . . -179.7(11) ?
C2 S2 C1 S1 . . . . 2.3(17) ?
C4 S3 C2 C3 . . . . -12(4) ?
C4 S3 C2 S2 . . . . 175.9(19) ?
C1 S2 C2 C3 . . . . 0(4) ?
C1 S2 C2 S3 . . . . 171.8(19) ?
S3 C2 C3 S1 . . . . -174(3) ?
S2 C2 C3 S1 . . . . -2(6) ?
S3 C2 C3 S4 . . . . -3(6) ?
S2 C2 C3 S4 . . . . 169(2) ?
C1 S1 C3 C2 . . . . 3(5) ?
C1 S1 C3 S4 . . . . -168(3) ?
C4 S4 C3 C2 . . . . 16(5) ?
C4 S4 C3 S1 . . . . -173(4) ?
C2 S3 C4 S4 . . . . 22.8(18) ?
C3 S4 C4 S3 . . . . -24(2) ?
S1 C1 C5 S6 . . . . -2.8(14) ?
S2 C1 C5 S6 . . . . 179.2(14) ?
S1 C1 C5 S5 . . . . 175.1(18) ?
S2 C1 C5 S5 . . . . -3.0(11) ?
C7 S6 C5 C1 . . . . 170.1(13) ?
C7 S6 C5 S5 . . . . -7.9(15) ?
C6 S5 C5 C1 . . . . -172.9(18) ?
C6 S5 C5 S6 . . . . 5(2) ?
C5 S5 C6 N1 . . . . -174(4) ?
C5 S5 C6 C7 . . . . 0(3) ?
N1 C6 C7 N2 . . . . -2(5) ?
S5 C6 C7 N2 . . . . -177(3) ?
N1 C6 C7 S6 . . . . 170(3) ?
S5 C6 C7 S6 . . . . -5(4) ?
C5 S6 C7 N2 . . . . 179(3) ?
C5 S6 C7 C6 . . . . 8(3) ?
C7 C6 N1 S7 . . . . 4(4) ?
S5 C6 N1 S7 . . . . 178(4) ?
N2 S7 N1 C6 . . . . -4(3) ?
C6 C7 N2 S7 . . . . -1(4) ?
S6 C7 N2 S7 . . . . -172(2) ?
N1 S7 N2 C7 . . . . 3(3) ?
